data_7718581
loop_
_publ_author_name
'Yang, Xiaowen'
'Tian, Minghui'
'Wei, Yongliang'
'Han, Feifei'
'Wang, Tongdao'

_publ_section_title
;
 Syntheses and structures of cationic osmium bis(&#x3c3;-B-H) borane
 complexes.
;
_journal_issue 22
_journal_name_full 'Dalton transactions (Cambridge, England : 2003)'
_journal_page_first 9069
_journal_page_last 9075
_journal_paper_doi 10.1039/d5dt00777a
_journal_volume 54
_journal_year 2025
_chemical_formula_moiety 'C43 H74 B O Os P2, C2 F6 N O4 S2, C H2 Cl2'
_chemical_formula_sum 'C46 H76 B Cl2 F6 N O5 Os P2 S2'
_chemical_formula_weight 1235.04
_space_group_crystal_system monoclinic
_space_group_IT_number 14
_space_group_name_Hall '-P 2yn'
_space_group_name_H-M_alt 'P 1 21/n 1'
_atom_sites_solution_hydrogens mixed
_atom_sites_solution_primary dual
_audit_creation_date 2025-04-01
_audit_creation_method
;
Olex2 1.5-beta
(compiled 2025.03.04 svn.red2d20d0 for OlexSys, GUI svn.r7188)
;
_audit_update_record
;
2025-04-01 deposited with the CCDC.	2025-04-30 downloaded from the CCDC.
;
_cell_angle_alpha 90
_cell_angle_beta 94.936(7)
_cell_angle_gamma 90
_cell_formula_units_Z 4
_cell_length_a 16.850(4)
_cell_length_b 18.960(5)
_cell_length_c 16.990(4)
_cell_measurement_reflns_used 9879
_cell_measurement_temperature 120.00
_cell_measurement_theta_max 29.99
_cell_measurement_theta_min 2.41
_cell_volume 5408(2)
_computing_cell_refinement 'SAINT V8.40B (Bruker, 2016)'
_computing_data_collection 'Bruker D8 Venture diffractometer'
_computing_data_reduction 'SAINT V8.40B (Bruker, 2016)'
_computing_molecular_graphics 'Olex2 1.5-beta (Dolomanov et al., 2009)'
_computing_publication_material 'Olex2 1.5-beta (Dolomanov et al., 2009)'
_computing_structure_refinement 'SHELXL 2018/3 (Sheldrick, 2015)'
_computing_structure_solution 'SHELXT 2014/5 (Sheldrick, 2014)'
_diffrn_ambient_temperature 120.00
_diffrn_detector 'Bruker PHOTON 100 CMOS'
_diffrn_detector_area_resol_mean 5.6
_diffrn_detector_type 'CCD area detector'
_diffrn_measured_fraction_theta_full 0.999
_diffrn_measured_fraction_theta_max 0.999
_diffrn_measurement_device 'three-circle diffractometer'
_diffrn_measurement_device_type 'Bruker SMART CCD 6000 area detector'
_diffrn_measurement_method '\w scans'
_diffrn_radiation_monochromator graphite
_diffrn_radiation_probe x-ray
_diffrn_radiation_type MoK\a
_diffrn_radiation_wavelength 0.71073
_diffrn_reflns_av_R_equivalents 0.0900
_diffrn_reflns_av_unetI/netI 0.0435
_diffrn_reflns_Laue_measured_fraction_full 0.999
_diffrn_reflns_Laue_measured_fraction_max 0.999
_diffrn_reflns_limit_h_max 20
_diffrn_reflns_limit_h_min -20
_diffrn_reflns_limit_k_max 22
_diffrn_reflns_limit_k_min -22
_diffrn_reflns_limit_l_max 20
_diffrn_reflns_limit_l_min -20
_diffrn_reflns_number 98977
_diffrn_reflns_point_group_measured_fraction_full 0.999
_diffrn_reflns_point_group_measured_fraction_max 0.999
_diffrn_reflns_theta_full 24.999
_diffrn_reflns_theta_max 24.999
_diffrn_reflns_theta_min 2.406
_diffrn_source 'sealed X-ray tube'
_diffrn_source_current 1.4
_diffrn_source_power 0.07
_diffrn_source_target Mo
_diffrn_source_type 'Incoatec I\ms'
_diffrn_source_voltage 50.0
_exptl_absorpt_coefficient_mu 2.657
_exptl_absorpt_correction_T_max 0.7463
_exptl_absorpt_correction_T_min 0.5202
_exptl_absorpt_correction_type none
_exptl_crystal_colour 'dull light orange'
_exptl_crystal_colour_lustre dull
_exptl_crystal_colour_modifier light
_exptl_crystal_colour_primary orange
_exptl_crystal_density_diffrn 1.517
_exptl_crystal_description block
_exptl_crystal_F_000 2520
_exptl_crystal_size_max 0.18
_exptl_crystal_size_mid 0.13
_exptl_crystal_size_min 0.1
_refine_diff_density_max 1.580
_refine_diff_density_min -1.230
_refine_diff_density_rms 0.109
_refine_ls_extinction_coef 0.00031(7)
_refine_ls_extinction_expression Fc^*^=kFc[1+0.001xFc^2^\l^3^/sin(2\q)]^-1/4^
_refine_ls_extinction_method 'SHELXL-2018/3 (Sheldrick 2018)'
_refine_ls_goodness_of_fit_ref 1.053
_refine_ls_hydrogen_treatment mixed
_refine_ls_matrix_type full
_refine_ls_number_parameters 692
_refine_ls_number_reflns 9513
_refine_ls_number_restraints 379
_refine_ls_restrained_S_all 1.093
_refine_ls_R_factor_all 0.0449
_refine_ls_R_factor_gt 0.0364
_refine_ls_shift/su_max 0.003
_refine_ls_shift/su_mean 0.000
_refine_ls_structure_factor_coef Fsqd
_refine_ls_weighting_details 'w=1/[\s^2^(Fo^2^)+(0.0398P)^2^+16.3303P] where P=(Fo^2^+2Fc^2^)/3'
_refine_ls_weighting_scheme calc
_refine_ls_wR_factor_gt 0.0931
_refine_ls_wR_factor_ref 0.0963
_reflns_Friedel_coverage 0.000
_reflns_number_gt 8174
_reflns_number_total 9513
_reflns_threshold_expression 'I > 2\s(I)'
_cod_data_source_file d5dt00777a2.cif
_cod_data_source_block mo_22may01tmh2_0m
_cod_depositor_comments
;
The following automatic conversions were performed:

data item '_exptl_absorpt_correction_type' value 'None' was changed
to 'none' in accordance with the
/home/data/users/saulius/crontab/automatic-downloads/rss-feeds/RSC/lib/dictionaries/cif_core.dic
dictionary named 'cif_core.dic' version 2.4.2 last updated on
2011-04-26.

Automatic conversion script
Id: cif_fix_values 8170 2020-07-09 18:12:32Z antanas 

 Adding full bibliography for 7718580--7718581.cif.
;
_cod_database_code 7718581
_shelx_shelxl_version_number 2018/3
_shelx_space_group_comment
;
The symmetry employed for this shelxl refinement is uniquely defined
by the following loop, which should always be used as a source of
symmetry information in preference to the above space-group names.
They are only intended as comments.
;
_shelx_estimated_absorpt_t_max 0.777
_shelx_estimated_absorpt_t_min 0.646
_olex2_refinement_description
;
1. Fixed Uiso
 At 1.2 times of:
  All C(H) groups, All C(H,H) groups, All C(H,H,H,H) groups
2. Restrained distances
 F2-C2
 1.3 with sigma of 0.01
 Os1-H3
 1.58 with sigma of 0.01
 C56-C55 \\sim C56-C55A
 with sigma of 0.02
 C54-C55 \\sim C55A-C54
 with sigma of 0.02
 C55-C54 \\sim C55A-C54
 with sigma of 0.02
 C55-C56 \\sim C55A-C56
 with sigma of 0.02
 C53-C52 \\sim C53-C52A
 with sigma of 0.02
 C52A-C51 \\sim C52-C51
 with sigma of 0.02
 C52-C53 \\sim C52A-C53
 with sigma of 0.02
 C51-C52 \\sim C51-C52A
 with sigma of 0.02
 F6-C3 \\sim F6A-C3A
 with sigma of 0.02
 F4-C3 \\sim F4A-C3A
 with sigma of 0.02
 O4-S2 \\sim O4A-S2A
 with sigma of 0.02
 N1-S2 \\sim N1-S2A
 with sigma of 0.02
 F5-C3 \\sim F5A-C3A
 with sigma of 0.02
 O5-S2 \\sim O5A-S2A
 with sigma of 0.02
 C3-S2 \\sim C3A-S2A
 with sigma of 0.02
 F6-F4 \\sim F6A-F4A
 with sigma of 0.04
 F6-F5 \\sim F6A-F5A
 with sigma of 0.04
 F6-S2 \\sim F6A-S2A
 with sigma of 0.04
 F4-F5 \\sim F4A-F5A
 with sigma of 0.04
 F4-S2 \\sim F4A-S2A
 with sigma of 0.04
 O4-N1 \\sim O4A-N1
 with sigma of 0.04
 O4-O5 \\sim O4A-O5A
 with sigma of 0.04
 O4-C3 \\sim O4A-C3A
 with sigma of 0.04
 N1-O5 \\sim N1-O5A
 with sigma of 0.04
 N1-C3 \\sim N1-C3A
 with sigma of 0.04
 F5-S2 \\sim F5A-S2A
 with sigma of 0.04
 O5-C3 \\sim O5A-C3A
 with sigma of 0.04
3. Uiso/Uaniso restraints and constraints
S1 \\sim S2 \\sim S2A \\sim O1 \\sim O3 \\sim O2 \\sim O4 \\sim O5 \\sim O4A
\\sim O5A \\sim F1 \\sim F6 \\sim F4 \\sim F2 \\sim F5 \\sim F3 \\sim F4A \\sim
F5A \\sim F6A \\sim N1 \\sim C2 \\sim C3 \\sim C3A: within 2A with sigma of
0.01 and sigma for terminal atoms of 0.02 within 2A
Uanis(F1) \\sim Ueq, Uanis(F2) \\sim Ueq, Uanis(F3) \\sim Ueq, Uanis(F5) \\sim
Ueq: with sigma of 0.005 and sigma for terminal atoms of 0.01
4. Rigid body (RIGU) restrains
 C11, C16, C15, C14, C13, C12
 with sigma for 1-2 distances of 0.001 and sigma for 1-3 distances of 0.002
 O4, S2, O5, F4, C3, F6, F5
 with sigma for 1-2 distances of 0.001 and sigma for 1-3 distances of 0.002
5. Others
 Sof(H01O)=Sof(H01P)=Sof(HL)=Sof(HM)=Sof(C55A)=Sof(H1A)=Sof(H1B)=1-FVAR(1)
 Sof(H56A)=Sof(H56B)=Sof(C55)=Sof(H55A)=Sof(H55B)=Sof(H54A)=Sof(H54B)=FVAR(1)
 Sof(H01U)=Sof(H01V)=Sof(H01X)=Sof(C52A)=Sof(H11)=Sof(HP)=1-FVAR(2)
 Sof(H53A)=Sof(H53B)=Sof(H51)=Sof(C52)=Sof(H52A)=Sof(H52B)=FVAR(2)
 Sof(O4A)=Sof(S2A)=Sof(O5A)=Sof(F4A)=Sof(C3A)=Sof(F5A)=Sof(F6A)=1-FVAR(3)
 Sof(F6)=Sof(F4)=Sof(O4)=Sof(F5)=Sof(O5)=Sof(C3)=Sof(S2)=FVAR(3)
6.a Ternary CH refined with riding coordinates:
 C31(H31), C41(H41), C21(H21), C61(H61), C71(H71), C51(H51), C51(H01X)
6.b Secondary CH2 refined with riding coordinates:
 C26(H26A,H26B), C25(H25A,H25B), C46(H46A,H46B), C32(H32A,H32B), C43(H43A,
 H43B), C62(H62A,H62B), C22(H22A,H22B), C72(H72A,H72B), C66(H66A,H66B),
 C42(H42A,H42B), C76(H76A,H76B), C73(H73A,H73B), C36(H00A,H00B), C24(H24A,H24B),
  C45(H45A,H45B), C65(H65A,H65B), C35(H35A,H35B), C64(H64A,H64B), C23(H23A,
 H23B), C33(H33A,H33B), C44(H44A,H44B), C63(H63A,H63B), C56(H56A,H56B),
 C56(H01O,H01P), C75(H75A,H75B), C53(H53A,H53B), C53(H01U,H01V), C74(H74A,H74B),
  C34(H34A,H34B), C52(H52A,H52B), C55(H55A,H55B), C54(H54A,H54B), C54(HL,HM),
 C4(H01A,H01B), C55A(H1A,H1B), C52A(H11,HP)
6.c Aromatic/amide H refined with riding coordinates:
 C16(H16), C12(H12), C15(H15), C13(H13), C14(H14)
;
_olex2_submission_special_instructions 'No special instructions were received'

loop_
_space_group_symop_operation_xyz
'x, y, z'
'-x+1/2, y+1/2, -z+1/2'
'-x, -y, -z'
'x-1/2, -y-1/2, z-1/2'

loop_
_atom_site_label
_atom_site_type_symbol
_atom_site_fract_x
_atom_site_fract_y
_atom_site_fract_z
_atom_site_U_iso_or_equiv
_atom_site_adp_type
_atom_site_occupancy
_atom_site_site_symmetry_order
_atom_site_calc_flag
_atom_site_refinement_flags_posn
_atom_site_refinement_flags_adp
_atom_site_refinement_flags_occupancy
_atom_site_disorder_assembly
_atom_site_disorder_group
Os1 Os 0.75486(2) 0.25775(2) 0.46951(2) 0.01740(8) Uani 1 1 d D . . . .
P2 P 0.75798(7) 0.21689(6) 0.33684(7) 0.0192(2) Uani 1 1 d . . . . .
P1 P 0.74803(7) 0.25566(6) 0.60941(7) 0.0171(2) Uani 1 1 d . . . . .
S1 S 0.29814(8) 0.25554(8) 0.49752(8) 0.0413(4) Uani 1 1 d . U . . .
Cl2 Cl 0.74021(15) 0.50770(13) 0.42557(13) 0.0879(6) Uani 1 1 d . . . . .
O1 O 0.58345(19) 0.30659(19) 0.4393(2) 0.0336(8) Uani 1 1 d . . . . .
Cl1 Cl 0.57234(17) 0.48800(17) 0.4191(2) 0.1347(12) Uani 1 1 d . . . . .
C1 C 0.6467(3) 0.2858(2) 0.4515(3) 0.0221(10) Uani 1 1 d . . . . .
C31 C 0.7414(2) 0.3434(2) 0.6552(3) 0.0181(9) Uani 1 1 d . . . . .
H31 H 0.733725 0.335578 0.712255 0.022 Uiso 1 1 calc R U . . .
C41 C 0.6586(3) 0.2084(2) 0.6385(3) 0.0216(10) Uani 1 1 d . . . . .
H41 H 0.613462 0.223690 0.600208 0.026 Uiso 1 1 calc R U . . .
C26 C 0.8665(3) 0.1467(3) 0.6245(3) 0.0255(10) Uani 1 1 d . . . . .
H26A H 0.828872 0.109100 0.637210 0.031 Uiso 1 1 calc R U . . .
H26B H 0.865531 0.150246 0.566277 0.031 Uiso 1 1 calc R U . . .
C21 C 0.8405(3) 0.2171(2) 0.6584(3) 0.0201(9) Uani 1 1 d . . . . .
H21 H 0.883618 0.251164 0.647856 0.024 Uiso 1 1 calc R U . . .
C25 C 0.9506(3) 0.1277(3) 0.6592(3) 0.0271(11) Uani 1 1 d . . . . .
H25A H 0.966385 0.081898 0.637388 0.032 Uiso 1 1 calc R U . . .
H25B H 0.988525 0.164000 0.643698 0.032 Uiso 1 1 calc R U . . .
C61 C 0.7539(3) 0.2862(3) 0.2607(3) 0.0225(10) Uani 1 1 d . . . . .
H61 H 0.755387 0.262094 0.208439 0.027 Uiso 1 1 calc R U . . .
C46 C 0.6643(3) 0.1278(2) 0.6299(3) 0.0242(10) Uani 1 1 d . . . . .
H46A H 0.679240 0.116264 0.576282 0.029 Uiso 1 1 calc R U . . .
H46B H 0.706713 0.109634 0.668587 0.029 Uiso 1 1 calc R U . . .
O3 O 0.2886(2) 0.2998(2) 0.4305(2) 0.0471(10) Uani 1 1 d . U . . .
F1 F 0.4279(3) 0.2073(3) 0.4423(3) 0.0927(16) Uani 1 1 d . U . . .
C32 C 0.6684(3) 0.3845(2) 0.6193(3) 0.0224(10) Uani 1 1 d . . . . .
H32A H 0.674528 0.394694 0.563037 0.027 Uiso 1 1 calc R U . . .
H32B H 0.619859 0.355469 0.622143 0.027 Uiso 1 1 calc R U . . .
C43 C 0.5543(3) 0.1907(3) 0.7353(3) 0.0320(12) Uani 1 1 d . . . . .
H43A H 0.540487 0.201226 0.789511 0.038 Uiso 1 1 calc R U . . .
H43B H 0.511587 0.209861 0.697674 0.038 Uiso 1 1 calc R U . . .
B1 B 0.8587(3) 0.3075(3) 0.4680(3) 0.0234(11) Uani 1 1 d . . . . .
C62 C 0.6764(3) 0.3291(3) 0.2573(3) 0.0260(10) Uani 1 1 d . . . . .
H62A H 0.630090 0.296824 0.250257 0.031 Uiso 1 1 calc R U . . .
H62B H 0.673379 0.354878 0.307592 0.031 Uiso 1 1 calc R U . . .
C22 C 0.8428(3) 0.2124(3) 0.7489(3) 0.0249(10) Uani 1 1 d . . . . .
H22A H 0.803327 0.177311 0.763919 0.030 Uiso 1 1 calc R U . . .
H22B H 0.828670 0.258743 0.770673 0.030 Uiso 1 1 calc R U . . .
C72 C 0.8762(3) 0.1524(3) 0.2449(3) 0.0284(11) Uani 1 1 d . . . . .
H72A H 0.839824 0.115220 0.222241 0.034 Uiso 1 1 calc R U . . .
H72B H 0.870085 0.194387 0.210330 0.034 Uiso 1 1 calc R U . . .
F6 F 0.192(2) 0.0279(15) 0.5121(13) 0.078(4) Uani 0.161(5) 1 d D U P A 1
C66 C 0.8252(3) 0.3366(3) 0.2699(3) 0.0250(10) Uani 1 1 d . . . . .
H66A H 0.825080 0.362171 0.320689 0.030 Uiso 1 1 calc R U . . .
H66B H 0.875301 0.309127 0.270835 0.030 Uiso 1 1 calc R U . . .
C42 C 0.6332(3) 0.2262(3) 0.7214(3) 0.0263(10) Uani 1 1 d . . . . .
H42A H 0.674961 0.210135 0.761999 0.032 Uiso 1 1 calc R U . . .
H42B H 0.627646 0.277917 0.726557 0.032 Uiso 1 1 calc R U . . .
C76 C 0.8648(3) 0.1056(3) 0.3811(3) 0.0304(11) Uani 1 1 d . . . . .
H76A H 0.851391 0.117440 0.435095 0.037 Uiso 1 1 calc R U . . .
H76B H 0.827737 0.068356 0.359976 0.037 Uiso 1 1 calc R U . . .
O2 O 0.2884(3) 0.2882(3) 0.5724(3) 0.0677(14) Uani 1 1 d . U . . .
C73 C 0.9621(3) 0.1261(3) 0.2486(3) 0.0313(11) Uani 1 1 d . . . . .
H73A H 0.975410 0.113387 0.194713 0.038 Uiso 1 1 calc R U . . .
H73B H 0.998481 0.164416 0.268259 0.038 Uiso 1 1 calc R U . . .
C36 C 0.8163(3) 0.3890(2) 0.6520(3) 0.0263(11) Uani 1 1 d . . . . .
H00A H 0.863044 0.363193 0.676724 0.032 Uiso 1 1 calc R U . . .
H00B H 0.825543 0.398371 0.596179 0.032 Uiso 1 1 calc R U . . .
C24 C 0.9546(3) 0.1230(3) 0.7485(3) 0.0291(11) Uani 1 1 d . . . . .
H24A H 0.920815 0.083480 0.763914 0.035 Uiso 1 1 calc R U . . .
H24B H 1.010079 0.113323 0.769582 0.035 Uiso 1 1 calc R U . . .
C71 C 0.8543(3) 0.1715(2) 0.3284(3) 0.0210(10) Uani 1 1 d . . . . .
H71 H 0.896237 0.205406 0.349807 0.025 Uiso 1 1 calc R U . . .
C45 C 0.5861(3) 0.0919(3) 0.6433(3) 0.0346(12) Uani 1 1 d . . . . .
H45A H 0.592535 0.040134 0.639838 0.042 Uiso 1 1 calc R U . . .
H45B H 0.544680 0.106586 0.601598 0.042 Uiso 1 1 calc R U . . .
C65 C 0.8218(3) 0.3896(3) 0.2019(3) 0.0292(11) Uani 1 1 d . . . . .
H65A H 0.867138 0.422754 0.210267 0.035 Uiso 1 1 calc R U . . .
H65B H 0.827162 0.364122 0.151708 0.035 Uiso 1 1 calc R U . . .
C35 C 0.8072(3) 0.4586(3) 0.6949(3) 0.0291(11) Uani 1 1 d . . . . .
H35A H 0.803314 0.449275 0.751777 0.035 Uiso 1 1 calc R U . . .
H35B H 0.855140 0.487967 0.689887 0.035 Uiso 1 1 calc R U . . .
C64 C 0.7442(3) 0.4310(3) 0.1953(3) 0.0325(12) Uani 1 1 d . . . . .
H64A H 0.741860 0.461230 0.242601 0.039 Uiso 1 1 calc R U . . .
H64B H 0.742245 0.461997 0.148320 0.039 Uiso 1 1 calc R U . . .
C23 C 0.9265(3) 0.1907(3) 0.7838(3) 0.0335(12) Uani 1 1 d . . . . .
H23A H 0.964606 0.228925 0.774237 0.040 Uiso 1 1 calc R U . . .
H23B H 0.926057 0.184807 0.841639 0.040 Uiso 1 1 calc R U . . .
C11 C 0.9413(3) 0.3379(3) 0.4644(3) 0.0279(10) Uani 1 1 d . . . . .
C33 C 0.6593(3) 0.4535(3) 0.6637(3) 0.0301(11) Uani 1 1 d . . . . .
H33A H 0.649762 0.443118 0.719277 0.036 Uiso 1 1 calc R U . . .
H33B H 0.612590 0.479645 0.639385 0.036 Uiso 1 1 calc R U . . .
C16 C 0.9558(3) 0.4077(3) 0.4429(3) 0.0359(11) Uani 1 1 d . . . . .
H16 H 0.912145 0.439030 0.432343 0.043 Uiso 1 1 calc R U . . .
C44 C 0.5597(3) 0.1115(3) 0.7245(3) 0.0371(13) Uani 1 1 d . . . . .
H44A H 0.507007 0.090109 0.730729 0.045 Uiso 1 1 calc R U . . .
H44B H 0.598166 0.091810 0.766128 0.045 Uiso 1 1 calc R U . . .
F4 F 0.2713(15) 0.0323(13) 0.4227(18) 0.076(4) Uani 0.161(5) 1 d D U P A 1
C63 C 0.6732(3) 0.3817(3) 0.1885(3) 0.0324(12) Uani 1 1 d . . . . .
H63A H 0.672209 0.355554 0.138009 0.039 Uiso 1 1 calc R U . . .
H63B H 0.623598 0.409747 0.187899 0.039 Uiso 1 1 calc R U . . .
C12 C 1.0070(3) 0.2934(3) 0.4805(4) 0.0435(13) Uani 1 1 d . . . . .
H12 H 0.999033 0.245829 0.495388 0.052 Uiso 1 1 calc R U . . .
C56 C 0.6645(3) 0.1450(3) 0.2133(3) 0.0297(11) Uani 1 1 d D . . . .
H56A H 0.716305 0.138840 0.190811 0.036 Uiso 0.742(16) 1 calc R U P B 1
H56B H 0.639663 0.188732 0.190912 0.036 Uiso 0.742(16) 1 calc R U P B 1
H01O H 0.699522 0.107303 0.195662 0.036 Uiso 0.258(16) 1 calc R U P B 2
H01P H 0.679542 0.189620 0.188266 0.036 Uiso 0.258(16) 1 calc R U P B 2
C75 C 0.9504(3) 0.0779(3) 0.3845(3) 0.0403(14) Uani 1 1 d . . . . .
H75A H 0.987048 0.113498 0.410181 0.048 Uiso 1 1 calc R U . . .
H75B H 0.954805 0.034419 0.416833 0.048 Uiso 1 1 calc R U . . .
F2 F 0.4449(3) 0.2937(4) 0.5226(3) 0.123(2) Uani 1 1 d D U . . .
C53 C 0.5522(3) 0.0880(3) 0.3197(3) 0.0460(15) Uani 1 1 d D . . . .
H53A H 0.578396 0.044948 0.342398 0.055 Uiso 0.724(16) 1 calc R U P C 1
H53B H 0.500288 0.093137 0.342322 0.055 Uiso 0.724(16) 1 calc R U P C 1
H01U H 0.536855 0.043338 0.344562 0.055 Uiso 0.276(16) 1 calc R U P C 2
H01V H 0.516516 0.125443 0.336722 0.055 Uiso 0.276(16) 1 calc R U P C 2
C51 C 0.6786(3) 0.1526(4) 0.3029(3) 0.0440(15) Uani 1 1 d D . . . .
H51 H 0.703027 0.106242 0.319362 0.053 Uiso 0.724(16) 1 calc R U P C 1
H01X H 0.635650 0.188784 0.304681 0.053 Uiso 0.276(16) 1 calc R U P C 2
O4 O 0.197(2) 0.1640(15) 0.3543(11) 0.068(4) Uani 0.161(5) 1 d D U P A 1
N1 N 0.2506(3) 0.1856(3) 0.4938(3) 0.0471(12) Uani 1 1 d D U . . .
C74 C 0.9747(3) 0.0621(3) 0.3025(3) 0.0399(14) Uani 1 1 d . . . . .
H74A H 0.942924 0.022023 0.279602 0.048 Uiso 1 1 calc R U . . .
H74B H 1.031597 0.048265 0.306067 0.048 Uiso 1 1 calc R U . . .
C34 C 0.7337(3) 0.4988(2) 0.6618(3) 0.0314(12) Uani 1 1 d . . . . .
H34A H 0.740284 0.513017 0.606614 0.038 Uiso 1 1 calc R U . . .
H34B H 0.727738 0.542128 0.693221 0.038 Uiso 1 1 calc R U . . .
C15 C 1.0323(3) 0.4319(4) 0.4369(3) 0.0490(14) Uani 1 1 d . . . . .
H15 H 1.041438 0.479216 0.421709 0.059 Uiso 1 1 calc R U . . .
C52 C 0.6048(4) 0.1529(4) 0.3421(4) 0.029(2) Uani 0.724(16) 1 d D . P C 1
H52A H 0.574556 0.196370 0.327346 0.035 Uiso 0.724(16) 1 calc R U P C 1
H52B H 0.617889 0.153532 0.400018 0.035 Uiso 0.724(16) 1 calc R U P C 1
F5 F 0.1432(17) 0.0211(14) 0.3911(16) 0.072(4) Uani 0.161(5) 1 d D U P A 1
O5 O 0.1051(13) 0.1547(15) 0.4626(18) 0.080(5) Uani 0.161(5) 1 d D U P A 1
C13 C 1.0835(3) 0.3184(4) 0.4747(4) 0.0610(17) Uani 1 1 d . . . . .
H13 H 1.127748 0.287882 0.485905 0.073 Uiso 1 1 calc R U . . .
C55 C 0.6100(4) 0.0814(4) 0.1893(4) 0.034(2) Uani 0.742(16) 1 d D . P B 1
H55A H 0.595184 0.083300 0.131668 0.041 Uiso 0.742(16) 1 calc R U P B 1
H55B H 0.640027 0.037195 0.200719 0.041 Uiso 0.742(16) 1 calc R U P B 1
C54 C 0.5383(4) 0.0800(4) 0.2301(4) 0.063(2) Uani 1 1 d D . . . .
H54A H 0.510350 0.034783 0.218082 0.075 Uiso 0.742(16) 1 calc R U P B 1
H54B H 0.502706 0.118458 0.209197 0.075 Uiso 0.742(16) 1 calc R U P B 1
HL H 0.554971 0.031850 0.216050 0.075 Uiso 0.258(16) 1 calc R U P B 2
HM H 0.480242 0.083460 0.215358 0.075 Uiso 0.258(16) 1 calc R U P B 2
C4 C 0.6502(5) 0.5462(5) 0.4470(4) 0.079(2) Uani 1 1 d . . . . .
H01A H 0.651408 0.556324 0.504229 0.095 Uiso 1 1 calc R U . . .
H01B H 0.642085 0.591187 0.417843 0.095 Uiso 1 1 calc R U . . .
C14 C 1.0958(4) 0.3859(4) 0.4533(4) 0.0566(15) Uani 1 1 d . . . . .
H14 H 1.148602 0.402185 0.449402 0.068 Uiso 1 1 calc R U . . .
C3 C 0.2011(16) 0.0529(9) 0.4408(15) 0.066(3) Uani 0.161(5) 1 d D U P A 1
C2 C 0.4032(5) 0.2349(4) 0.5065(5) 0.077(2) Uani 1 1 d D U . . .
C55A C 0.5758(10) 0.1269(11) 0.1845(11) 0.035(7) Uani 0.258(16) 1 d D . P B 2
H1A H 0.544849 0.171378 0.181614 0.042 Uiso 0.258(16) 1 calc R U P B 2
H1B H 0.574640 0.107728 0.130223 0.042 Uiso 0.258(16) 1 calc R U P B 2
H3 H 0.732(3) 0.1775(10) 0.477(3) 0.053(17) Uiso 1 1 d D . . . .
H1 H 0.792(4) 0.337(3) 0.468(3) 0.053(17) Uiso 1 1 d . . . . .
H2 H 0.856(4) 0.245(3) 0.488(4) 0.051(18) Uiso 1 1 d . . . . .
C52A C 0.6411(11) 0.1067(12) 0.3516(10) 0.042(8) Uani 0.276(16) 1 d D . P C 2
H11 H 0.640752 0.128195 0.404639 0.051 Uiso 0.276(16) 1 calc R U P C 2
HP H 0.672406 0.062505 0.357307 0.051 Uiso 0.276(16) 1 calc R U P C 2
S2 S 0.1809(9) 0.1443(6) 0.4337(7) 0.060(2) Uani 0.161(5) 1 d D U P A 1
F3 F 0.4179(3) 0.1874(4) 0.5623(4) 0.145(3) Uani 1 1 d . U . . .
O4A O 0.2850(5) 0.1455(3) 0.3576(3) 0.088(2) Uani 0.839(5) 1 d D U P A 2
S2A S 0.2237(2) 0.14943(10) 0.41167(12) 0.0548(7) Uani 0.839(5) 1 d D U P A 2
O5A O 0.1431(4) 0.1653(3) 0.3833(4) 0.079(2) Uani 0.839(5) 1 d D U P A 2
F4A F 0.2847(4) 0.0378(3) 0.4848(3) 0.0827(17) Uani 0.839(5) 1 d D U P A 2
C3A C 0.2173(6) 0.0603(4) 0.4495(5) 0.0647(19) Uani 0.839(5) 1 d D U P A 2
F5A F 0.1976(5) 0.0188(3) 0.3864(3) 0.088(2) Uani 0.839(5) 1 d D U P A 2
F6A F 0.1595(3) 0.0555(3) 0.4981(3) 0.0726(16) Uani 0.839(5) 1 d D U P A 2

loop_
_atom_site_aniso_label
_atom_site_aniso_U_11
_atom_site_aniso_U_22
_atom_site_aniso_U_33
_atom_site_aniso_U_23
_atom_site_aniso_U_13
_atom_site_aniso_U_12
Os1 0.01549(11) 0.02082(12) 0.01587(11) -0.00095(7) 0.00119(7) 0.00078(7)
P2 0.0161(5) 0.0244(6) 0.0172(6) -0.0018(5) 0.0026(4) -0.0016(5)
P1 0.0175(6) 0.0169(6) 0.0168(6) -0.0012(4) 0.0000(4) 0.0002(4)
S1 0.0301(7) 0.0679(10) 0.0261(7) -0.0009(6) 0.0029(6) -0.0095(6)
Cl2 0.1036(17) 0.0924(16) 0.0702(13) 0.0005(12) 0.0220(12) 0.0056(13)
O1 0.0218(19) 0.046(2) 0.033(2) -0.0010(16) 0.0022(15) 0.0069(16)
Cl1 0.100(2) 0.113(2) 0.182(3) 0.045(2) -0.035(2) -0.0266(17)
C1 0.022(2) 0.023(2) 0.021(2) -0.0006(19) 0.0023(19) -0.0005(19)
C31 0.017(2) 0.017(2) 0.020(2) -0.0033(17) 0.0012(18) -0.0006(17)
C41 0.018(2) 0.022(2) 0.025(2) 0.0013(19) 0.0037(18) -0.0017(18)
C26 0.023(2) 0.027(3) 0.026(3) -0.004(2) -0.004(2) 0.005(2)
C21 0.017(2) 0.023(2) 0.020(2) 0.0021(18) -0.0011(18) 0.0013(18)
C25 0.020(2) 0.029(3) 0.033(3) 0.001(2) 0.000(2) 0.0048(19)
C61 0.016(2) 0.031(3) 0.020(2) 0.0021(19) 0.0007(18) 0.0008(19)
C46 0.026(2) 0.022(2) 0.024(2) -0.0006(19) 0.003(2) -0.0001(19)
O3 0.046(2) 0.061(3) 0.034(2) 0.0026(19) 0.0052(18) -0.001(2)
F1 0.085(3) 0.099(3) 0.103(3) 0.035(3) 0.059(3) 0.044(3)
C32 0.021(2) 0.022(2) 0.025(2) -0.0034(19) 0.0029(19) 0.0040(18)
C43 0.025(3) 0.034(3) 0.039(3) 0.013(2) 0.010(2) 0.004(2)
B1 0.025(3) 0.026(3) 0.019(3) -0.003(2) 0.001(2) 0.002(2)
C62 0.018(2) 0.034(3) 0.026(3) -0.002(2) 0.0025(19) 0.003(2)
C22 0.027(2) 0.029(3) 0.019(2) 0.0022(19) 0.0000(19) 0.006(2)
C72 0.027(3) 0.036(3) 0.023(3) -0.004(2) 0.007(2) 0.003(2)
F6 0.122(9) 0.059(8) 0.051(5) 0.013(5) 0.008(5) 0.001(8)
C66 0.018(2) 0.033(3) 0.024(2) 0.008(2) 0.0022(19) 0.0017(19)
C42 0.026(2) 0.028(3) 0.026(3) 0.004(2) 0.007(2) -0.001(2)
C76 0.034(3) 0.025(3) 0.034(3) 0.003(2) 0.015(2) 0.007(2)
O2 0.076(3) 0.089(4) 0.040(2) -0.023(2) 0.018(2) -0.037(3)
C73 0.030(3) 0.030(3) 0.037(3) 0.001(2) 0.016(2) 0.005(2)
C36 0.020(2) 0.024(3) 0.035(3) -0.004(2) 0.003(2) -0.0017(19)
C24 0.020(2) 0.036(3) 0.031(3) 0.011(2) -0.001(2) 0.005(2)
C71 0.020(2) 0.018(2) 0.025(2) 0.0002(18) 0.0055(19) -0.0002(18)
C45 0.023(3) 0.027(3) 0.053(3) 0.005(2) -0.001(2) -0.009(2)
C65 0.025(2) 0.033(3) 0.031(3) 0.007(2) 0.007(2) 0.004(2)
C35 0.029(3) 0.024(3) 0.035(3) -0.006(2) 0.005(2) -0.006(2)
C64 0.031(3) 0.037(3) 0.028(3) 0.005(2) -0.001(2) 0.009(2)
C23 0.026(3) 0.048(3) 0.024(3) 0.004(2) -0.011(2) 0.002(2)
C11 0.020(2) 0.039(2) 0.024(2) -0.0072(18) 0.0007(18) -0.0028(16)
C33 0.029(3) 0.029(3) 0.032(3) -0.006(2) 0.004(2) 0.010(2)
C16 0.031(2) 0.042(2) 0.035(3) -0.002(2) 0.003(2) -0.0077(18)
C44 0.025(3) 0.035(3) 0.053(3) 0.018(3) 0.011(2) 0.001(2)
F4 0.113(5) 0.052(8) 0.064(8) 0.007(8) 0.009(6) 0.004(5)
C63 0.026(3) 0.039(3) 0.031(3) 0.001(2) -0.005(2) 0.012(2)
C12 0.0220(19) 0.046(3) 0.062(4) -0.007(3) -0.005(2) 0.0003(17)
C56 0.029(3) 0.037(3) 0.023(3) -0.005(2) -0.002(2) -0.010(2)
C75 0.046(3) 0.034(3) 0.044(3) 0.012(3) 0.018(3) 0.020(3)
F2 0.061(3) 0.197(6) 0.112(4) -0.026(4) 0.021(3) -0.045(3)
C53 0.037(3) 0.054(4) 0.048(4) -0.011(3) 0.011(3) -0.026(3)
C51 0.038(3) 0.069(4) 0.025(3) -0.004(3) 0.003(2) -0.028(3)
O4 0.128(10) 0.051(8) 0.022(8) -0.001(5) -0.003(6) -0.019(9)
N1 0.067(3) 0.049(3) 0.024(2) -0.005(2) -0.001(2) 0.002(2)
C74 0.041(3) 0.028(3) 0.054(4) 0.004(3) 0.026(3) 0.014(2)
C34 0.039(3) 0.016(2) 0.038(3) -0.006(2) 0.002(2) 0.002(2)
C15 0.038(2) 0.070(3) 0.040(3) -0.013(3) 0.008(2) -0.0236(19)
C52 0.027(4) 0.028(5) 0.033(4) -0.003(3) 0.006(3) -0.010(3)
F5 0.106(6) 0.054(6) 0.056(6) -0.008(6) 0.004(5) -0.002(6)
O5 0.108(10) 0.056(10) 0.076(11) -0.003(10) 0.015(8) -0.002(7)
C13 0.021(2) 0.079(3) 0.083(5) -0.017(3) 0.001(3) -0.008(2)
C55 0.038(5) 0.040(5) 0.025(4) -0.005(3) -0.001(3) -0.011(4)
C54 0.047(4) 0.088(5) 0.053(4) -0.029(4) 0.004(3) -0.035(4)
C4 0.098(6) 0.088(6) 0.046(4) 0.017(4) -0.017(4) 0.004(5)
C14 0.035(3) 0.084(3) 0.052(4) -0.019(3) 0.007(3) -0.018(2)
C3 0.109(5) 0.043(4) 0.044(4) 0.002(4) 0.002(4) -0.002(4)
C2 0.055(4) 0.122(5) 0.054(4) 0.038(4) 0.011(3) 0.002(4)
C55A 0.034(13) 0.029(14) 0.041(13) -0.003(9) -0.007(10) -0.001(10)
C52A 0.060(16) 0.035(15) 0.029(11) 0.011(9) -0.011(10) -0.033(12)
S2 0.098(5) 0.045(4) 0.034(4) 0.000(3) -0.003(4) -0.002(4)
F3 0.067(3) 0.248(6) 0.123(4) 0.118(4) 0.020(3) 0.043(4)
O4A 0.179(7) 0.062(4) 0.029(3) -0.015(3) 0.046(4) -0.037(4)
S2A 0.107(2) 0.0303(10) 0.0238(11) -0.0005(8) -0.0102(11) -0.0096(11)
O5A 0.112(5) 0.056(3) 0.059(4) 0.006(3) -0.051(4) -0.011(4)
F4A 0.122(4) 0.051(3) 0.073(4) 0.010(3) -0.004(3) 0.030(3)
C3A 0.113(5) 0.046(4) 0.035(3) -0.006(3) 0.005(4) -0.006(4)
F5A 0.172(6) 0.039(3) 0.054(3) -0.013(2) 0.007(4) -0.026(4)
F6A 0.093(4) 0.067(4) 0.057(3) 0.010(2) 0.001(3) -0.029(3)

loop_
_atom_type_symbol
_atom_type_description
_atom_type_scat_dispersion_real
_atom_type_scat_dispersion_imag
_atom_type_scat_source
C C 0.0033 0.0016 'International Tables Vol C Tables 4.2.6.8 and 6.1.1.4'
H H 0.0000 0.0000 'International Tables Vol C Tables 4.2.6.8 and 6.1.1.4'
B B 0.0013 0.0007 'International Tables Vol C Tables 4.2.6.8 and 6.1.1.4'
Cl Cl 0.1484 0.1585 'International Tables Vol C Tables 4.2.6.8 and 6.1.1.4'
F F 0.0171 0.0103 'International Tables Vol C Tables 4.2.6.8 and 6.1.1.4'
N N 0.0061 0.0033 'International Tables Vol C Tables 4.2.6.8 and 6.1.1.4'
O O 0.0106 0.0060 'International Tables Vol C Tables 4.2.6.8 and 6.1.1.4'
Os Os -1.2165 7.6030 'International Tables Vol C Tables 4.2.6.8 and 6.1.1.4'
P P 0.1023 0.0942 'International Tables Vol C Tables 4.2.6.8 and 6.1.1.4'
S S 0.1246 0.1234 'International Tables Vol C Tables 4.2.6.8 and 6.1.1.4'

loop_
_geom_angle_atom_site_label_1
_geom_angle_atom_site_label_2
_geom_angle_atom_site_label_3
_geom_angle
_geom_angle_site_symmetry_1
_geom_angle_site_symmetry_3
_geom_angle_publ_flag
P2 Os1 P1 160.07(4) . . ?
P2 Os1 H3 78(2) . . ?
P2 Os1 H1 104(2) . . ?
P2 Os1 H2 92(2) . . ?
P1 Os1 H3 83(2) . . ?
P1 Os1 H1 94(2) . . ?
P1 Os1 H2 87(2) . . ?
C1 Os1 P2 92.17(14) . . ?
C1 Os1 P1 92.11(14) . . ?
C1 Os1 B1 134.3(2) . . ?
C1 Os1 H3 93(2) . . ?
C1 Os1 H1 96(2) . . ?
C1 Os1 H2 171.9(18) . . ?
B1 Os1 P2 92.92(15) . . ?
B1 Os1 P1 97.94(15) . . ?
B1 Os1 H3 133(2) . . ?
B1 Os1 H1 39(2) . . ?
B1 Os1 H2 38.2(18) . . ?
H3 Os1 H1 171(3) . . ?
H3 Os1 H2 95(3) . . ?
H1 Os1 H2 76(3) . . ?
C61 P2 Os1 115.43(16) . . ?
C61 P2 C71 104.9(2) . . ?
C61 P2 C51 105.4(2) . . ?
C71 P2 Os1 108.30(15) . . ?
C71 P2 C51 106.4(3) . . ?
C51 P2 Os1 115.52(17) . . ?
C31 P1 Os1 114.49(15) . . ?
C31 P1 C41 104.0(2) . . ?
C31 P1 C21 104.2(2) . . ?
C41 P1 Os1 112.50(15) . . ?
C21 P1 Os1 110.04(15) . . ?
C21 P1 C41 111.1(2) . . ?
O3 S1 O2 116.4(3) . . ?
O3 S1 N1 117.0(3) . . ?
O3 S1 C2 103.9(3) . . ?
O2 S1 N1 107.9(3) . . ?
O2 S1 C2 101.8(4) . . ?
N1 S1 C2 108.6(3) . . ?
O1 C1 Os1 175.7(4) . . ?
P1 C31 H31 107.1 . . ?
C32 C31 P1 111.5(3) . . ?
C32 C31 H31 107.1 . . ?
C36 C31 P1 114.4(3) . . ?
C36 C31 H31 107.1 . . ?
C36 C31 C32 109.4(4) . . ?
P1 C41 H41 106.0 . . ?
C46 C41 P1 113.2(3) . . ?
C46 C41 H41 106.0 . . ?
C46 C41 C42 109.2(4) . . ?
C42 C41 P1 115.6(3) . . ?
C42 C41 H41 106.0 . . ?
H26A C26 H26B 108.1 . . ?
C21 C26 H26A 109.6 . . ?
C21 C26 H26B 109.6 . . ?
C25 C26 H26A 109.6 . . ?
C25 C26 H26B 109.6 . . ?
C25 C26 C21 110.2(4) . . ?
P1 C21 H21 105.1 . . ?
C26 C21 P1 115.6(3) . . ?
C26 C21 H21 105.1 . . ?
C26 C21 C22 110.0(4) . . ?
C22 C21 P1 114.8(3) . . ?
C22 C21 H21 105.1 . . ?
C26 C25 H25A 109.4 . . ?
C26 C25 H25B 109.4 . . ?
H25A C25 H25B 108.0 . . ?
C24 C25 C26 111.1(4) . . ?
C24 C25 H25A 109.4 . . ?
C24 C25 H25B 109.4 . . ?
P2 C61 H61 107.2 . . ?
C62 C61 P2 112.6(3) . . ?
C62 C61 H61 107.2 . . ?
C66 C61 P2 113.0(3) . . ?
C66 C61 H61 107.2 . . ?
C66 C61 C62 109.3(4) . . ?
C41 C46 H46A 109.3 . . ?
C41 C46 H46B 109.3 . . ?
H46A C46 H46B 108.0 . . ?
C45 C46 C41 111.6(4) . . ?
C45 C46 H46A 109.3 . . ?
C45 C46 H46B 109.3 . . ?
C31 C32 H32A 109.6 . . ?
C31 C32 H32B 109.6 . . ?
H32A C32 H32B 108.1 . . ?
C33 C32 C31 110.5(4) . . ?
C33 C32 H32A 109.6 . . ?
C33 C32 H32B 109.6 . . ?
H43A C43 H43B 108.1 . . ?
C42 C43 H43A 109.5 . . ?
C42 C43 H43B 109.5 . . ?
C44 C43 H43A 109.5 . . ?
C44 C43 H43B 109.5 . . ?
C44 C43 C42 110.9(4) . . ?
Os1 B1 H1 55(3) . . ?
Os1 B1 H2 60(3) . . ?
C11 B1 Os1 174.0(4) . . ?
C11 B1 H1 131(3) . . ?
C11 B1 H2 115(3) . . ?
H1 B1 H2 112(4) . . ?
C61 C62 H62A 109.6 . . ?
C61 C62 H62B 109.6 . . ?
H62A C62 H62B 108.1 . . ?
C63 C62 C61 110.3(4) . . ?
C63 C62 H62A 109.6 . . ?
C63 C62 H62B 109.6 . . ?
C21 C22 H22A 109.6 . . ?
C21 C22 H22B 109.6 . . ?
C21 C22 C23 110.1(4) . . ?
H22A C22 H22B 108.1 . . ?
C23 C22 H22A 109.6 . . ?
C23 C22 H22B 109.6 . . ?
H72A C72 H72B 108.2 . . ?
C73 C72 H72A 109.7 . . ?
C73 C72 H72B 109.7 . . ?
C73 C72 C71 109.9(4) . . ?
C71 C72 H72A 109.7 . . ?
C71 C72 H72B 109.7 . . ?
C61 C66 H66A 109.5 . . ?
C61 C66 H66B 109.5 . . ?
H66A C66 H66B 108.1 . . ?
C65 C66 C61 110.7(4) . . ?
C65 C66 H66A 109.5 . . ?
C65 C66 H66B 109.5 . . ?
C41 C42 H42A 109.4 . . ?
C41 C42 H42B 109.4 . . ?
C43 C42 C41 111.0(4) . . ?
C43 C42 H42A 109.4 . . ?
C43 C42 H42B 109.4 . . ?
H42A C42 H42B 108.0 . . ?
H76A C76 H76B 108.0 . . ?
C71 C76 H76A 109.4 . . ?
C71 C76 H76B 109.4 . . ?
C75 C76 H76A 109.4 . . ?
C75 C76 H76B 109.4 . . ?
C75 C76 C71 111.2(4) . . ?
C72 C73 H73A 109.3 . . ?
C72 C73 H73B 109.3 . . ?
H73A C73 H73B 108.0 . . ?
C74 C73 C72 111.5(4) . . ?
C74 C73 H73A 109.3 . . ?
C74 C73 H73B 109.3 . . ?
C31 C36 H00A 109.5 . . ?
C31 C36 H00B 109.5 . . ?
H00A C36 H00B 108.1 . . ?
C35 C36 C31 110.8(4) . . ?
C35 C36 H00A 109.5 . . ?
C35 C36 H00B 109.5 . . ?
C25 C24 H24A 109.4 . . ?
C25 C24 H24B 109.4 . . ?
H24A C24 H24B 108.0 . . ?
C23 C24 C25 111.1(4) . . ?
C23 C24 H24A 109.4 . . ?
C23 C24 H24B 109.4 . . ?
P2 C71 H71 105.6 . . ?
C72 C71 P2 117.5(3) . . ?
C72 C71 H71 105.6 . . ?
C76 C71 P2 112.9(3) . . ?
C76 C71 C72 108.7(4) . . ?
C76 C71 H71 105.6 . . ?
C46 C45 H45A 109.6 . . ?
C46 C45 H45B 109.6 . . ?
C46 C45 C44 110.4(4) . . ?
H45A C45 H45B 108.1 . . ?
C44 C45 H45A 109.6 . . ?
C44 C45 H45B 109.6 . . ?
C66 C65 H65A 109.3 . . ?
C66 C65 H65B 109.3 . . ?
H65A C65 H65B 107.9 . . ?
C64 C65 C66 111.7(4) . . ?
C64 C65 H65A 109.3 . . ?
C64 C65 H65B 109.3 . . ?
C36 C35 H35A 109.3 . . ?
C36 C35 H35B 109.3 . . ?
H35A C35 H35B 108.0 . . ?
C34 C35 C36 111.6(4) . . ?
C34 C35 H35A 109.3 . . ?
C34 C35 H35B 109.3 . . ?
C65 C64 H64A 109.5 . . ?
C65 C64 H64B 109.5 . . ?
H64A C64 H64B 108.1 . . ?
C63 C64 C65 110.8(4) . . ?
C63 C64 H64A 109.5 . . ?
C63 C64 H64B 109.5 . . ?
C22 C23 H23A 109.1 . . ?
C22 C23 H23B 109.1 . . ?
C24 C23 C22 112.5(4) . . ?
C24 C23 H23A 109.1 . . ?
C24 C23 H23B 109.1 . . ?
H23A C23 H23B 107.8 . . ?
C16 C11 B1 123.6(5) . . ?
C16 C11 C12 117.9(5) . . ?
C12 C11 B1 118.5(5) . . ?
C32 C33 H33A 109.5 . . ?
C32 C33 H33B 109.5 . . ?
C32 C33 C34 110.8(4) . . ?
H33A C33 H33B 108.1 . . ?
C34 C33 H33A 109.5 . . ?
C34 C33 H33B 109.5 . . ?
C11 C16 H16 119.4 . . ?
C15 C16 C11 121.2(6) . . ?
C15 C16 H16 119.4 . . ?
C43 C44 C45 111.9(4) . . ?
C43 C44 H44A 109.2 . . ?
C43 C44 H44B 109.2 . . ?
C45 C44 H44A 109.2 . . ?
C45 C44 H44B 109.2 . . ?
H44A C44 H44B 107.9 . . ?
C62 C63 H63A 109.3 . . ?
C62 C63 H63B 109.3 . . ?
C64 C63 C62 111.6(4) . . ?
C64 C63 H63A 109.3 . . ?
C64 C63 H63B 109.3 . . ?
H63A C63 H63B 108.0 . . ?
C11 C12 H12 119.8 . . ?
C13 C12 C11 120.3(6) . . ?
C13 C12 H12 119.8 . . ?
H56A C56 H56B 107.9 . . ?
H01O C56 H01P 107.7 . . ?
C51 C56 H56A 109.2 . . ?
C51 C56 H56B 109.2 . . ?
C51 C56 H01O 108.9 . . ?
C51 C56 H01P 108.9 . . ?
C51 C56 C55 112.0(5) . . ?
C51 C56 C55A 113.2(8) . . ?
C55 C56 H56A 109.2 . . ?
C55 C56 H56B 109.2 . . ?
C55A C56 H01O 108.9 . . ?
C55A C56 H01P 108.9 . . ?
C76 C75 H75A 109.4 . . ?
C76 C75 H75B 109.4 . . ?
H75A C75 H75B 108.0 . . ?
C74 C75 C76 111.2(5) . . ?
C74 C75 H75A 109.4 . . ?
C74 C75 H75B 109.4 . . ?
H53A C53 H53B 108.0 . . ?
H01U C53 H01V 107.5 . . ?
C52 C53 H53A 109.4 . . ?
C52 C53 H53B 109.4 . . ?
C54 C53 H53A 109.4 . . ?
C54 C53 H53B 109.4 . . ?
C54 C53 H01U 108.5 . . ?
C54 C53 H01V 108.5 . . ?
C54 C53 C52 111.1(5) . . ?
C54 C53 C52A 114.9(8) . . ?
C52A C53 H01U 108.5 . . ?
C52A C53 H01V 108.5 . . ?
P2 C51 H51 102.8 . . ?
P2 C51 H01X 92.5 . . ?
C56 C51 P2 114.6(4) . . ?
C56 C51 H51 102.8 . . ?
C56 C51 H01X 92.5 . . ?
C52 C51 P2 118.2(4) . . ?
C52 C51 C56 112.9(5) . . ?
C52 C51 H51 102.8 . . ?
C52A C51 P2 125.2(7) . . ?
C52A C51 C56 119.6(8) . . ?
C52A C51 H01X 92.5 . . ?
S1 N1 S2 139.1(5) . . ?
S1 N1 S2A 120.9(3) . . ?
C73 C74 H74A 109.4 . . ?
C73 C74 H74B 109.4 . . ?
C75 C74 C73 111.1(4) . . ?
C75 C74 H74A 109.4 . . ?
C75 C74 H74B 109.4 . . ?
H74A C74 H74B 108.0 . . ?
C35 C34 C33 110.8(4) . . ?
C35 C34 H34A 109.5 . . ?
C35 C34 H34B 109.5 . . ?
C33 C34 H34A 109.5 . . ?
C33 C34 H34B 109.5 . . ?
H34A C34 H34B 108.1 . . ?
C16 C15 H15 120.5 . . ?
C16 C15 C14 119.0(6) . . ?
C14 C15 H15 120.5 . . ?
C53 C52 H52A 109.2 . . ?
C53 C52 H52B 109.2 . . ?
C51 C52 C53 112.2(5) . . ?
C51 C52 H52A 109.2 . . ?
C51 C52 H52B 109.2 . . ?
H52A C52 H52B 107.9 . . ?
C12 C13 H13 119.7 . . ?
C14 C13 C12 120.5(7) . . ?
C14 C13 H13 119.7 . . ?
C56 C55 H55A 109.0 . . ?
C56 C55 H55B 109.0 . . ?
H55A C55 H55B 107.8 . . ?
C54 C55 C56 113.0(6) . . ?
C54 C55 H55A 109.0 . . ?
C54 C55 H55B 109.0 . . ?
C53 C54 H54A 108.7 . . ?
C53 C54 H54B 108.7 . . ?
C53 C54 HL 108.0 . . ?
C53 C54 HM 108.0 . . ?
C55 C54 C53 114.4(5) . . ?
C55 C54 H54A 108.7 . . ?
C55 C54 H54B 108.7 . . ?
H54A C54 H54B 107.6 . . ?
HL C54 HM 107.2 . . ?
C55A C54 C53 117.4(9) . . ?
C55A C54 HL 108.0 . . ?
C55A C54 HM 108.0 . . ?
Cl2 C4 H01A 109.9 . . ?
Cl2 C4 H01B 109.9 . . ?
Cl1 C4 Cl2 108.9(5) . . ?
Cl1 C4 H01A 109.9 . . ?
Cl1 C4 H01B 109.9 . . ?
H01A C4 H01B 108.3 . . ?
C15 C14 H14 119.5 . . ?
C13 C14 C15 121.0(6) . . ?
C13 C14 H14 119.5 . . ?
F6 C3 F5 106(2) . . ?
F6 C3 S2 112.2(18) . . ?
F4 C3 F6 106(2) . . ?
F4 C3 F5 109(2) . . ?
F4 C3 S2 116.8(18) . . ?
F5 C3 S2 105.4(16) . . ?
F1 C2 S1 113.3(5) . . ?
F1 C2 F2 107.8(6) . . ?
F1 C2 F3 105.8(8) . . ?
F2 C2 S1 109.4(6) . . ?
F3 C2 S1 109.4(5) . . ?
F3 C2 F2 111.1(8) . . ?
C56 C55A H1A 108.3 . . ?
C56 C55A H1B 108.3 . . ?
C54 C55A C56 116.0(12) . . ?
C54 C55A H1A 108.3 . . ?
C54 C55A H1B 108.3 . . ?
H1A C55A H1B 107.4 . . ?
C53 C52A H11 108.8 . . ?
C53 C52A HP 108.8 . . ?
C51 C52A C53 113.6(11) . . ?
C51 C52A H11 108.8 . . ?
C51 C52A HP 108.8 . . ?
H11 C52A HP 107.7 . . ?
O4 S2 N1 105.4(15) . . ?
O4 S2 C3 105.3(15) . . ?
N1 S2 C3 107.1(10) . . ?
O5 S2 O4 122(2) . . ?
O5 S2 N1 109.1(14) . . ?
O5 S2 C3 106.7(15) . . ?
N1 S2A C3A 96.5(3) . . ?
O4A S2A N1 114.7(4) . . ?
O4A S2A C3A 104.2(4) . . ?
O5A S2A N1 113.3(4) . . ?
O5A S2A O4A 120.4(4) . . ?
O5A S2A C3A 103.3(4) . . ?
F4A C3A S2A 113.0(6) . . ?
F4A C3A F5A 108.6(8) . . ?
F4A C3A F6A 110.1(7) . . ?
F5A C3A S2A 106.3(5) . . ?
F6A C3A S2A 110.6(6) . . ?
F6A C3A F5A 108.1(8) . . ?

loop_
_geom_bond_atom_site_label_1
_geom_bond_atom_site_label_2
_geom_bond_distance
_geom_bond_site_symmetry_2
_geom_bond_publ_flag
Os1 P2 2.3884(12) . ?
Os1 P1 2.3898(13) . ?
Os1 C1 1.898(5) . ?
Os1 B1 1.990(6) . ?
Os1 H3 1.576(10) . ?
Os1 H1 1.63(6) . ?
Os1 H2 1.73(6) . ?
P2 C61 1.841(5) . ?
P2 C71 1.854(4) . ?
P2 C51 1.864(5) . ?
P1 C31 1.843(4) . ?
P1 C41 1.857(4) . ?
P1 C21 1.853(4) . ?
S1 O3 1.413(4) . ?
S1 O2 1.437(4) . ?
S1 N1 1.547(5) . ?
S1 C2 1.806(8) . ?
Cl2 C4 1.749(9) . ?
O1 C1 1.139(5) . ?
Cl1 C4 1.748(9) . ?
C31 H31 1.0000 . ?
C31 C32 1.538(6) . ?
C31 C36 1.534(6) . ?
C41 H41 1.0000 . ?
C41 C46 1.539(6) . ?
C41 C42 1.543(6) . ?
C26 H26A 0.9900 . ?
C26 H26B 0.9900 . ?
C26 C21 1.532(6) . ?
C26 C25 1.530(6) . ?
C21 H21 1.0000 . ?
C21 C22 1.538(6) . ?
C25 H25A 0.9900 . ?
C25 H25B 0.9900 . ?
C25 C24 1.516(7) . ?
C61 H61 1.0000 . ?
C61 C62 1.535(6) . ?
C61 C66 1.534(6) . ?
C46 H46A 0.9900 . ?
C46 H46B 0.9900 . ?
C46 C45 1.518(6) . ?
F1 C2 1.309(9) . ?
C32 H32A 0.9900 . ?
C32 H32B 0.9900 . ?
C32 C33 1.523(6) . ?
C43 H43A 0.9900 . ?
C43 H43B 0.9900 . ?
C43 C42 1.526(6) . ?
C43 C44 1.516(7) . ?
B1 C11 1.512(7) . ?
B1 H1 1.26(6) . ?
B1 H2 1.24(5) . ?
C62 H62A 0.9900 . ?
C62 H62B 0.9900 . ?
C62 C63 1.534(7) . ?
C22 H22A 0.9900 . ?
C22 H22B 0.9900 . ?
C22 C23 1.538(6) . ?
C72 H72A 0.9900 . ?
C72 H72B 0.9900 . ?
C72 C73 1.527(6) . ?
C72 C71 1.539(6) . ?
F6 C3 1.321(19) . ?
C66 H66A 0.9900 . ?
C66 H66B 0.9900 . ?
C66 C65 1.529(6) . ?
C42 H42A 0.9900 . ?
C42 H42B 0.9900 . ?
C76 H76A 0.9900 . ?
C76 H76B 0.9900 . ?
C76 C71 1.537(6) . ?
C76 C75 1.531(7) . ?
C73 H73A 0.9900 . ?
C73 H73B 0.9900 . ?
C73 C74 1.524(7) . ?
C36 H00A 0.9900 . ?
C36 H00B 0.9900 . ?
C36 C35 1.522(6) . ?
C24 H24A 0.9900 . ?
C24 H24B 0.9900 . ?
C24 C23 1.510(7) . ?
C71 H71 1.0000 . ?
C45 H45A 0.9900 . ?
C45 H45B 0.9900 . ?
C45 C44 1.532(8) . ?
C65 H65A 0.9900 . ?
C65 H65B 0.9900 . ?
C65 C64 1.522(6) . ?
C35 H35A 0.9900 . ?
C35 H35B 0.9900 . ?
C35 C34 1.521(7) . ?
C64 H64A 0.9900 . ?
C64 H64B 0.9900 . ?
C64 C63 1.514(7) . ?
C23 H23A 0.9900 . ?
C23 H23B 0.9900 . ?
C11 C16 1.399(7) . ?
C11 C12 1.400(7) . ?
C33 H33A 0.9900 . ?
C33 H33B 0.9900 . ?
C33 C34 1.524(7) . ?
C16 H16 0.9500 . ?
C16 C15 1.381(7) . ?
C44 H44A 0.9900 . ?
C44 H44B 0.9900 . ?
F4 C3 1.31(2) . ?
C63 H63A 0.9900 . ?
C63 H63B 0.9900 . ?
C12 H12 0.9500 . ?
C12 C13 1.385(8) . ?
C56 H56A 0.9900 . ?
C56 H56B 0.9900 . ?
C56 H01O 0.9900 . ?
C56 H01P 0.9900 . ?
C56 C51 1.526(7) . ?
C56 C55 1.549(8) . ?
C56 C55A 1.569(15) . ?
C75 H75A 0.9900 . ?
C75 H75B 0.9900 . ?
C75 C74 1.516(8) . ?
F2 C2 1.334(7) . ?
C53 H53A 0.9900 . ?
C53 H53B 0.9900 . ?
C53 H01U 0.9900 . ?
C53 H01V 0.9900 . ?
C53 C52 1.546(8) . ?
C53 C54 1.528(8) . ?
C53 C52A 1.590(15) . ?
C51 H51 1.0000 . ?
C51 H01X 1.0000 . ?
C51 C52 1.460(8) . ?
C51 C52A 1.390(14) . ?
O4 S2 1.450(18) . ?
N1 S2 1.682(12) . ?
N1 S2A 1.586(5) . ?
C74 H74A 0.9900 . ?
C74 H74B 0.9900 . ?
C34 H34A 0.9900 . ?
C34 H34B 0.9900 . ?
C15 H15 0.9500 . ?
C15 C14 1.389(9) . ?
C52 H52A 0.9900 . ?
C52 H52B 0.9900 . ?
F5 C3 1.373(19) . ?
O5 S2 1.420(18) . ?
C13 H13 0.9500 . ?
C13 C14 1.351(10) . ?
C55 H55A 0.9900 . ?
C55 H55B 0.9900 . ?
C55 C54 1.444(9) . ?
C54 H54A 0.9900 . ?
C54 H54B 0.9900 . ?
C54 HL 0.9900 . ?
C54 HM 0.9900 . ?
C54 C55A 1.370(16) . ?
C4 H01A 0.9900 . ?
C4 H01B 0.9900 . ?
C14 H14 0.9500 . ?
C3 S2 1.768(16) . ?
C2 F3 1.316(8) . ?
C55A H1A 0.9900 . ?
C55A H1B 0.9900 . ?
C52A H11 0.9900 . ?
C52A HP 0.9900 . ?
O4A S2A 1.442(7) . ?
S2A O5A 1.433(7) . ?
S2A C3A 1.814(8) . ?
F4A C3A 1.310(11) . ?
C3A F5A 1.348(9) . ?
C3A F6A 1.334(9) . ?

loop_
_geom_torsion_atom_site_label_1
_geom_torsion_atom_site_label_2
_geom_torsion_atom_site_label_3
_geom_torsion_atom_site_label_4
_geom_torsion
_geom_torsion_site_symmetry_1
_geom_torsion_site_symmetry_2
_geom_torsion_site_symmetry_3
_geom_torsion_site_symmetry_4
_geom_torsion_publ_flag
Os1 P2 C61 C62 -62.1(3) . . . . ?
Os1 P2 C61 C66 62.3(4) . . . . ?
Os1 P2 C71 C72 -169.3(3) . . . . ?
Os1 P2 C71 C76 63.0(3) . . . . ?
Os1 P2 C51 C56 161.4(4) . . . . ?
Os1 P2 C51 C52 24.4(6) . . . . ?
Os1 P2 C51 C52A -27.4(15) . . . . ?
Os1 P1 C31 C32 58.0(3) . . . . ?
Os1 P1 C31 C36 -66.8(3) . . . . ?
Os1 P1 C41 C46 73.7(3) . . . . ?
Os1 P1 C41 C42 -159.3(3) . . . . ?
Os1 P1 C21 C26 -49.8(4) . . . . ?
Os1 P1 C21 C22 -179.6(3) . . . . ?
P2 C61 C62 C63 -175.3(3) . . . . ?
P2 C61 C66 C65 175.9(3) . . . . ?
P2 C51 C52 C53 -168.6(5) . . . . ?
P2 C51 C52A C53 150.4(9) . . . . ?
P1 C31 C32 C33 174.1(3) . . . . ?
P1 C31 C36 C35 -176.9(3) . . . . ?
P1 C41 C46 C45 -172.1(3) . . . . ?
P1 C41 C42 C43 173.8(3) . . . . ?
P1 C21 C22 C23 -171.2(3) . . . . ?
S1 N1 S2 O4 34.0(19) . . . . ?
S1 N1 S2 O5 -99.0(16) . . . . ?
S1 N1 S2 C3 145.8(10) . . . . ?
S1 N1 S2A O4A 46.1(5) . . . . ?
S1 N1 S2A O5A -97.5(5) . . . . ?
S1 N1 S2A C3A 154.9(5) . . . . ?
C31 P1 C41 C46 -161.8(3) . . . . ?
C31 P1 C41 C42 -34.8(4) . . . . ?
C31 P1 C21 C26 -173.0(3) . . . . ?
C31 P1 C21 C22 57.2(4) . . . . ?
C31 C32 C33 C34 58.2(5) . . . . ?
C31 C36 C35 C34 -56.3(5) . . . . ?
C41 P1 C31 C32 -65.2(4) . . . . ?
C41 P1 C31 C36 170.0(3) . . . . ?
C41 P1 C21 C26 75.5(4) . . . . ?
C41 P1 C21 C22 -54.3(4) . . . . ?
C41 C46 C45 C44 -56.5(5) . . . . ?
C26 C21 C22 C23 56.4(5) . . . . ?
C26 C25 C24 C23 -56.0(5) . . . . ?
C21 P1 C31 C32 178.3(3) . . . . ?
C21 P1 C31 C36 53.5(4) . . . . ?
C21 P1 C41 C46 -50.2(4) . . . . ?
C21 P1 C41 C42 76.8(4) . . . . ?
C21 C26 C25 C24 58.3(5) . . . . ?
C21 C22 C23 C24 -55.0(6) . . . . ?
C25 C26 C21 P1 169.4(3) . . . . ?
C25 C26 C21 C22 -58.5(5) . . . . ?
C25 C24 C23 C22 54.7(6) . . . . ?
C61 P2 C71 C72 -45.5(4) . . . . ?
C61 P2 C71 C76 -173.2(3) . . . . ?
C61 P2 C51 C56 32.7(5) . . . . ?
C61 P2 C51 C52 -104.3(6) . . . . ?
C61 P2 C51 C52A -156.1(15) . . . . ?
C61 C62 C63 C64 -57.6(5) . . . . ?
C61 C66 C65 C64 56.6(6) . . . . ?
C46 C41 C42 C43 -57.2(5) . . . . ?
C46 C45 C44 C43 55.3(6) . . . . ?
O3 S1 N1 S2 -6.0(10) . . . . ?
O3 S1 N1 S2A 25.6(5) . . . . ?
O3 S1 C2 F1 -55.4(6) . . . . ?
O3 S1 C2 F2 64.8(6) . . . . ?
O3 S1 C2 F3 -173.2(6) . . . . ?
C32 C31 C36 C35 57.2(5) . . . . ?
C32 C33 C34 C35 -56.2(5) . . . . ?
B1 C11 C16 C15 -176.8(5) . . . . ?
B1 C11 C12 C13 177.4(5) . . . . ?
C62 C61 C66 C65 -57.8(5) . . . . ?
C72 C73 C74 C75 -55.6(6) . . . . ?
F6 C3 S2 O4 177(3) . . . . ?
F6 C3 S2 N1 65(2) . . . . ?
F6 C3 S2 O5 -52(3) . . . . ?
C66 C61 C62 C63 58.2(5) . . . . ?
C66 C65 C64 C63 -54.8(6) . . . . ?
C42 C41 C46 C45 57.5(5) . . . . ?
C42 C43 C44 C45 -55.6(6) . . . . ?
C76 C75 C74 C73 54.2(6) . . . . ?
O2 S1 N1 S2 127.5(9) . . . . ?
O2 S1 N1 S2A 159.0(4) . . . . ?
O2 S1 C2 F1 -176.7(5) . . . . ?
O2 S1 C2 F2 -56.4(6) . . . . ?
O2 S1 C2 F3 65.6(7) . . . . ?
C73 C72 C71 P2 171.3(3) . . . . ?
C73 C72 C71 C76 -59.0(5) . . . . ?
C36 C31 C32 C33 -58.3(5) . . . . ?
C36 C35 C34 C33 55.4(6) . . . . ?
C71 P2 C61 C62 178.8(3) . . . . ?
C71 P2 C61 C66 -56.8(4) . . . . ?
C71 P2 C51 C56 -78.4(5) . . . . ?
C71 P2 C51 C52 144.6(6) . . . . ?
C71 P2 C51 C52A 92.8(15) . . . . ?
C71 C72 C73 C74 58.3(6) . . . . ?
C71 C76 C75 C74 -56.6(6) . . . . ?
C65 C64 C63 C62 55.3(6) . . . . ?
C11 C16 C15 C14 -0.7(8) . . . . ?
C11 C12 C13 C14 -0.2(10) . . . . ?
C16 C11 C12 C13 -0.3(8) . . . . ?
C16 C15 C14 C13 0.2(9) . . . . ?
C44 C43 C42 C41 56.8(5) . . . . ?
F4 C3 S2 O4 54(3) . . . . ?
F4 C3 S2 N1 -58(2) . . . . ?
F4 C3 S2 O5 -175(2) . . . . ?
C12 C11 C16 C15 0.7(8) . . . . ?
C12 C13 C14 C15 0.3(11) . . . . ?
C56 C51 C52 C53 53.7(8) . . . . ?
C56 C51 C52A C53 -39(2) . . . . ?
C56 C55 C54 C53 -50.1(9) . . . . ?
C75 C76 C71 P2 -169.3(4) . . . . ?
C75 C76 C71 C72 58.5(5) . . . . ?
C53 C54 C55A C56 42(2) . . . . ?
C51 P2 C61 C62 66.6(4) . . . . ?
C51 P2 C61 C66 -168.9(4) . . . . ?
C51 P2 C71 C72 66.0(4) . . . . ?
C51 P2 C71 C76 -61.8(4) . . . . ?
C51 C56 C55 C54 49.3(8) . . . . ?
C51 C56 C55A C54 -40(2) . . . . ?
N1 S1 C2 F1 69.7(6) . . . . ?
N1 S1 C2 F2 -170.0(5) . . . . ?
N1 S1 C2 F3 -48.0(7) . . . . ?
N1 S2A C3A F4A -58.6(7) . . . . ?
N1 S2A C3A F5A -177.5(7) . . . . ?
N1 S2A C3A F6A 65.4(6) . . . . ?
C52 C53 C54 C55 51.3(9) . . . . ?
F5 C3 S2 O4 -68(2) . . . . ?
F5 C3 S2 N1 -180.0(18) . . . . ?
F5 C3 S2 O5 63(2) . . . . ?
C55 C56 C51 P2 169.2(5) . . . . ?
C55 C56 C51 C52 -51.5(8) . . . . ?
C54 C53 C52 C51 -52.4(8) . . . . ?
C54 C53 C52A C51 37(2) . . . . ?
C2 S1 N1 S2 -123.0(10) . . . . ?
C2 S1 N1 S2A -91.5(5) . . . . ?
C55A C56 C51 P2 -148.6(9) . . . . ?
C55A C56 C51 C52A 39.6(17) . . . . ?
C52A C53 C54 C55A -40.3(16) . . . . ?
O4A S2A C3A F4A 58.9(7) . . . . ?
O4A S2A C3A F5A -60.0(8) . . . . ?
O4A S2A C3A F6A -177.1(6) . . . . ?
O5A S2A C3A F4A -174.5(6) . . . . ?
O5A S2A C3A F5A 66.6(8) . . . . ?
O5A S2A C3A F6A -50.5(7) . . . . ?
